data_4061408
_journal_name_full Organometallics
_journal_paper_doi 10.1021/om050060j
_journal_year 2005
_chemical_formula_sum 'C31 H22 Co2 O6 P2'
_chemical_formula_weight 670.29
_space_group_IT_number 14
_symmetry_cell_setting monoclinic
_symmetry_space_group_name_Hall '-P 2yn'
_symmetry_space_group_name_H-M 'P 1 21/n 1'
_cell_angle_alpha 90.00
_cell_angle_beta 92.199(2)
_cell_angle_gamma 90.00
_cell_formula_units_Z 4
_cell_length_a 10.4249(8)
_cell_length_b 13.7370(11)
_cell_length_c 20.5729(15)
_cell_measurement_temperature 293(2)
_cell_volume 2944.0(4)
_diffrn_ambient_temperature 293(2)
_exptl_crystal_density_diffrn 1.512
_cod_depositor_comments
;
The following automatic conversions were performed:
'_symmetry_cell_setting' value 'Monoclinic' changed to 'monoclinic'
according to '/home/saulius/struct/CIF-dictionaries/cif_core.dic'
dictionary named 'cif_core.dic' version 2.4.1 from 2010-06-29.

Automatic conversion script
Id: cif_fix_enum 1527 2010-12-29 10:47:43Z saulius 
;
_cod_original_sg_symbol_H-M 'P 21/n'
_cod_database_code 4061408

loop_
_symmetry_equiv_pos_as_xyz
'x, y, z'
'-x+1/2, y+1/2, -z+1/2'
'-x, -y, -z'
'x-1/2, -y-1/2, z-1/2'

loop_
_atom_site_label
_atom_site_type_symbol
_atom_site_fract_x
_atom_site_fract_y
_atom_site_fract_z
_atom_site_U_iso_or_equiv
_atom_site_adp_type
_atom_site_occupancy
_atom_site_symmetry_multiplicity
_atom_site_calc_flag
_atom_site_refinement_flags
_atom_site_disorder_assembly
_atom_site_disorder_group
Co1 Co 0.09621(3) 0.17545(2) 0.075035(15) 0.03889(10) Uani 1 1 d . . .
Co2 Co 0.19622(3) 0.25961(2) 0.169388(15) 0.03834(10) Uani 1 1 d . . .
P1 P 0.24428(6) 0.21667(5) 0.00207(3) 0.03832(15) Uani 1 1 d . . .
P2 P 0.36063(6) 0.33206(5) 0.12187(3) 0.03785(15) Uani 1 1 d . . .
O1 O 0.04687(18) 0.38547(14) 0.07990(9) 0.0551(5) Uani 1 1 d . . .
O2 O -0.00228(19) 0.11905(15) 0.20158(9) 0.0629(5) Uani 1 1 d . . .
O3 O -0.1664(2) 0.18363(16) 0.02061(11) 0.0697(6) Uani 1 1 d . . .
O4 O 0.1650(3) -0.03125(17) 0.08446(13) 0.0913(8) Uani 1 1 d . . .
O5 O 0.1106(3) 0.3879(2) 0.27110(14) 0.1126(10) Uani 1 1 d . . .
O6 O 0.3594(2) 0.10880(17) 0.23102(12) 0.0795(7) Uani 1 1 d . . .
C1 C 0.0927(2) 0.31328(19) 0.09815(12) 0.0419(6) Uani 1 1 d . . .
C2 C 0.0619(2) 0.16383(19) 0.16700(12) 0.0441(6) Uani 1 1 d . . .
C3 C -0.0630(3) 0.17913(19) 0.04026(13) 0.0475(6) Uani 1 1 d . . .
C4 C 0.1414(3) 0.0486(2) 0.07888(14) 0.0542(7) Uani 1 1 d . . .
C5 C 0.1445(3) 0.3391(2) 0.23126(14) 0.0588(8) Uani 1 1 d . . .
C6 C 0.2989(3) 0.1684(2) 0.20765(13) 0.0478(6) Uani 1 1 d . . .
C7 C 0.2013(2) 0.30344(18) -0.06340(11) 0.0408(6) Uani 1 1 d . . .
C8 C 0.0764(3) 0.33364(19) -0.07360(12) 0.0495(6) Uani 1 1 d . . .
H8A H 0.0136 0.3118 -0.0462 0.059 Uiso 1 1 calc R . .
C9 C 0.0430(3) 0.3966(2) -0.12447(14) 0.0578(7) Uani 1 1 d . . .
H9A H -0.0419 0.4162 -0.1311 0.069 Uiso 1 1 calc R . .
C10 C 0.1345(3) 0.4297(2) -0.16463(15) 0.0636(8) Uani 1 1 d . . .
H10A H 0.1119 0.4718 -0.1985 0.076 Uiso 1 1 calc R . .
C11 C 0.2603(3) 0.4008(2) -0.15505(14) 0.0640(8) Uani 1 1 d . . .
H11A H 0.3226 0.4240 -0.1823 0.077 Uiso 1 1 calc R . .
C12 C 0.2944(3) 0.3374(2) -0.10509(13) 0.0543(7) Uani 1 1 d . . .
H12A H 0.3792 0.3173 -0.0992 0.065 Uiso 1 1 calc R . .
C13 C 0.3122(2) 0.11819(18) -0.04603(11) 0.0424(6) Uani 1 1 d . . .
C14 C 0.2244(3) 0.0573(2) -0.07895(13) 0.0550(7) Uani 1 1 d . . .
H14A H 0.1371 0.0654 -0.0730 0.066 Uiso 1 1 calc R . .
C15 C 0.2652(3) -0.0144(2) -0.12006(14) 0.0638(8) Uani 1 1 d . . .
H15A H 0.2055 -0.0541 -0.1418 0.077 Uiso 1 1 calc R . .
C16 C 0.3934(3) -0.0274(2) -0.12893(15) 0.0665(9) Uani 1 1 d . . .
H16A H 0.4208 -0.0754 -0.1571 0.080 Uiso 1 1 calc R . .
C17 C 0.4808(3) 0.0303(2) -0.09649(16) 0.0692(9) Uani 1 1 d . . .
H17A H 0.5680 0.0205 -0.1019 0.083 Uiso 1 1 calc R . .
C18 C 0.4407(3) 0.1037(2) -0.05524(14) 0.0563(7) Uani 1 1 d . . .
H18A H 0.5012 0.1431 -0.0338 0.068 Uiso 1 1 calc R . .
C19 C 0.5164(2) 0.32488(17) 0.16551(11) 0.0404(6) Uani 1 1 d . . .
C20 C 0.6301(3) 0.3215(2) 0.13403(15) 0.0618(8) Uani 1 1 d . . .
H20A H 0.6290 0.3217 0.0888 0.074 Uiso 1 1 calc R . .
C21 C 0.7464(3) 0.3178(3) 0.16887(18) 0.0787(10) Uani 1 1 d . . .
H21A H 0.8227 0.3160 0.1469 0.094 Uiso 1 1 calc R . .
C22 C 0.7497(3) 0.3169(3) 0.23445(19) 0.0757(10) Uani 1 1 d . . .
H22A H 0.8280 0.3139 0.2576 0.091 Uiso 1 1 calc R . .
C23 C 0.6384(3) 0.3203(2) 0.26674(16) 0.0712(9) Uani 1 1 d . . .
H23A H 0.6408 0.3203 0.3120 0.085 Uiso 1 1 calc R . .
C24 C 0.5220(3) 0.3239(2) 0.23257(13) 0.0591(8) Uani 1 1 d . . .
H24A H 0.4463 0.3256 0.2551 0.071 Uiso 1 1 calc R . .
C25 C 0.3472(2) 0.46219(18) 0.10386(11) 0.0401(6) Uani 1 1 d . . .
C26 C 0.3806(3) 0.52892(19) 0.15198(13) 0.0496(6) Uani 1 1 d . . .
H26A H 0.4151 0.5072 0.1917 0.060 Uiso 1 1 calc R . .
C27 C 0.3633(3) 0.6270(2) 0.14167(14) 0.0570(7) Uani 1 1 d . . .
H27A H 0.3880 0.6710 0.1742 0.068 Uiso 1 1 calc R . .
C28 C 0.3102(3) 0.6608(2) 0.08416(15) 0.0581(7) Uani 1 1 d . . .
H28A H 0.2979 0.7272 0.0777 0.070 Uiso 1 1 calc R . .
C29 C 0.2756(3) 0.5958(2) 0.03643(14) 0.0598(8) Uani 1 1 d . . .
H29A H 0.2392 0.6184 -0.0027 0.072 Uiso 1 1 calc R . .
C30 C 0.2940(3) 0.4972(2) 0.04544(13) 0.0536(7) Uani 1 1 d . . .
H30A H 0.2707 0.4539 0.0123 0.064 Uiso 1 1 calc R . .
C31 C 0.3883(2) 0.27026(18) 0.04421(11) 0.0411(6) Uani 1 1 d . . .
H31A H 0.4505 0.2187 0.0523 0.049 Uiso 1 1 calc R . .
H31B H 0.4263 0.3167 0.0151 0.049 Uiso 1 1 calc R . .

loop_
_atom_site_aniso_label
_atom_site_aniso_U_11
_atom_site_aniso_U_22
_atom_site_aniso_U_33
_atom_site_aniso_U_23
_atom_site_aniso_U_13
_atom_site_aniso_U_12
Co1 0.0376(2) 0.0446(2) 0.03437(18) -0.00070(14) -0.00023(13) -0.00340(14)
Co2 0.03868(19) 0.0452(2) 0.03110(18) -0.00065(14) 0.00105(13) -0.00218(14)
P1 0.0363(4) 0.0472(4) 0.0313(3) -0.0028(3) -0.0004(3) -0.0026(3)
P2 0.0368(3) 0.0458(4) 0.0307(3) -0.0003(3) -0.0019(3) -0.0038(3)
O1 0.0576(12) 0.0487(12) 0.0586(12) 0.0038(9) -0.0039(9) 0.0081(9)
O2 0.0604(13) 0.0841(15) 0.0443(11) 0.0112(10) 0.0010(9) -0.0257(11)
O3 0.0498(13) 0.0767(15) 0.0808(16) 0.0101(11) -0.0219(11) -0.0061(10)
O4 0.116(2) 0.0502(14) 0.107(2) 0.0010(13) 0.0090(16) 0.0109(13)
O5 0.156(3) 0.095(2) 0.0899(19) -0.0395(16) 0.0492(18) 0.0022(17)
O6 0.0728(16) 0.0719(15) 0.0929(17) 0.0193(13) -0.0085(13) 0.0151(12)
C1 0.0365(14) 0.0504(16) 0.0391(13) -0.0003(11) 0.0043(10) -0.0023(11)
C2 0.0406(14) 0.0534(16) 0.0380(13) 0.0017(12) -0.0025(11) -0.0027(12)
C3 0.0523(17) 0.0461(16) 0.0440(15) 0.0026(12) 0.0000(12) -0.0075(12)
C4 0.0572(18) 0.0553(18) 0.0500(16) -0.0039(14) -0.0006(13) -0.0047(14)
C5 0.071(2) 0.0568(18) 0.0498(17) -0.0057(14) 0.0151(15) -0.0020(14)
C6 0.0460(16) 0.0536(17) 0.0439(15) 0.0014(12) 0.0014(12) -0.0058(13)
C7 0.0463(15) 0.0442(14) 0.0316(12) -0.0028(10) -0.0035(11) -0.0038(11)
C8 0.0511(16) 0.0575(17) 0.0398(14) 0.0010(12) -0.0006(12) 0.0003(13)
C9 0.0586(18) 0.0624(19) 0.0517(17) 0.0065(14) -0.0082(14) 0.0090(14)
C10 0.078(2) 0.0601(19) 0.0515(18) 0.0134(14) -0.0090(16) -0.0053(16)
C11 0.064(2) 0.079(2) 0.0486(17) 0.0148(15) 0.0035(14) -0.0179(16)
C12 0.0489(17) 0.0698(19) 0.0438(15) 0.0034(14) -0.0018(12) -0.0066(13)
C13 0.0476(15) 0.0444(15) 0.0353(13) -0.0001(11) 0.0026(11) -0.0007(11)
C14 0.0503(17) 0.0612(18) 0.0538(17) -0.0119(14) 0.0050(13) -0.0057(13)
C15 0.076(2) 0.0602(19) 0.0556(18) -0.0160(15) 0.0050(15) -0.0104(16)
C16 0.087(3) 0.059(2) 0.0546(19) -0.0095(15) 0.0146(17) 0.0089(17)
C17 0.058(2) 0.083(2) 0.069(2) -0.0112(17) 0.0179(16) 0.0154(16)
C18 0.0450(16) 0.070(2) 0.0540(17) -0.0094(14) 0.0027(13) 0.0010(13)
C19 0.0400(14) 0.0413(14) 0.0392(13) 0.0002(11) -0.0068(11) -0.0033(10)
C20 0.0465(17) 0.089(2) 0.0503(17) -0.0062(15) -0.0005(13) -0.0099(15)
C21 0.0425(18) 0.111(3) 0.082(3) -0.009(2) -0.0033(17) -0.0050(17)
C22 0.053(2) 0.088(3) 0.084(3) 0.009(2) -0.0274(18) -0.0109(17)
C23 0.072(2) 0.091(3) 0.0487(17) 0.0118(16) -0.0213(16) -0.0159(18)
C24 0.0529(18) 0.080(2) 0.0439(16) 0.0041(14) -0.0060(13) -0.0131(15)
C25 0.0386(14) 0.0446(15) 0.0372(13) 0.0015(11) 0.0012(10) -0.0035(10)
C26 0.0565(17) 0.0504(17) 0.0414(15) -0.0037(12) -0.0046(12) 0.0017(12)
C27 0.0613(19) 0.0529(18) 0.0568(18) -0.0112(14) -0.0002(14) -0.0004(13)
C28 0.0575(18) 0.0456(16) 0.071(2) 0.0067(14) 0.0057(15) -0.0014(13)
C29 0.072(2) 0.0578(19) 0.0495(17) 0.0141(14) -0.0031(14) -0.0016(15)
C30 0.0665(19) 0.0520(17) 0.0417(15) 0.0031(13) -0.0055(13) -0.0091(13)
C31 0.0382(14) 0.0511(15) 0.0339(13) -0.0041(11) -0.0003(10) -0.0035(11)

loop_
_geom_bond_atom_site_label_1
_geom_bond_atom_site_label_2
_geom_bond_distance
_geom_bond_site_symmetry_2
_geom_bond_publ_flag
Co1 C3 1.783(3) . ?
Co1 C4 1.806(3) . ?
Co1 C2 1.946(3) . ?
Co1 C1 1.953(3) . ?
Co1 P1 2.2658(7) . ?
Co1 Co2 2.4568(5) . ?
Co2 C5 1.777(3) . ?
Co2 C6 1.808(3) . ?
Co2 C1 1.933(3) . ?
Co2 C2 1.921(3) . ?
Co2 P2 2.2388(7) . ?
P1 C13 1.834(3) . ?
P1 C7 1.841(2) . ?
P1 C31 1.857(2) . ?
P2 C19 1.828(2) . ?
P2 C25 1.830(2) . ?
P2 C31 1.842(2) . ?
O1 C1 1.157(3) . ?
O2 C2 1.170(3) . ?
O3 C3 1.138(3) . ?
O4 C4 1.130(3) . ?
O5 C5 1.126(3) . ?
O6 C6 1.130(3) . ?
C7 C8 1.375(3) . ?
C7 C12 1.399(4) . ?
C8 C9 1.392(4) . ?
C9 C10 1.364(4) . ?
C10 C11 1.377(4) . ?
C11 C12 1.383(4) . ?
C13 C18 1.375(4) . ?
C13 C14 1.395(3) . ?
C14 C15 1.377(4) . ?
C15 C16 1.367(4) . ?
C16 C17 1.362(4) . ?
C17 C18 1.392(4) . ?
C19 C24 1.379(4) . ?
C19 C20 1.373(4) . ?
C20 C21 1.386(4) . ?
C21 C22 1.348(5) . ?
C22 C23 1.359(5) . ?
C23 C24 1.380(4) . ?
C25 C30 1.390(3) . ?
C25 C26 1.384(3) . ?
C26 C27 1.375(4) . ?
C27 C28 1.368(4) . ?
C28 C29 1.365(4) . ?
C29 C30 1.380(4) . ?
